data_2221768
loop_
_publ_author_name
'Murugavel, S.'
'Selvakumar, R.'
'Govindarajan, S.'
'Kannan, P. S.'
'SubbiahPandi, A.'

_publ_section_title
;
 Piperazinediium dioxamate
;
_journal_coeditor_code LX2097
_journal_issue 5
_journal_name_full 'Acta Crystallographica Section E'
_journal_page_first o1004
_journal_paper_doi 10.1107/S1600536809012513
_journal_volume 65
_journal_year 2009
_chemical_formula_moiety 'C4 H12 N2 2+, 2C2 H2 N O3 -'
_chemical_formula_sum 'C8 H16 N4 O6'
_chemical_formula_weight 264.25
_chemical_name_systematic
;
Piperazinediium dioxamate
;
_space_group_IT_number 14
_symmetry_cell_setting monoclinic
_symmetry_space_group_name_Hall '-P 2ybc'
_symmetry_space_group_name_H-M 'P 1 21/c 1'
_atom_sites_solution_hydrogens difmap
_atom_sites_solution_primary direct
_atom_sites_solution_secondary difmap
_audit_creation_method SHELXL-97
_cell_angle_alpha 90.00
_cell_angle_beta 94.488(2)
_cell_angle_gamma 90.00
_cell_formula_units_Z 2
_cell_length_a 6.4323(4)
_cell_length_b 6.7681(4)
_cell_length_c 13.0032(7)
_cell_measurement_reflns_used 2743
_cell_measurement_temperature 293(2)
_cell_measurement_theta_max 36.3
_cell_measurement_theta_min 3.1
_cell_volume 564.35(6)
_computing_cell_refinement 'APEX2 and SAINT (Bruker, 2004)'
_computing_data_collection 'APEX2 (Bruker, 2004)'
_computing_data_reduction 'SAINT and XPREP (Bruker, 2004)'
_computing_molecular_graphics 'Ortep-3 (Farrugia (1997) and PLATON (Spek, 2009)'
_computing_publication_material 'SHELXL97 (Sheldrick, 2008) and  PLATON (Spek, 2009)'
_computing_structure_refinement 'SHELXL97 (Sheldrick, 2008)'
_computing_structure_solution 'SHELXS97 (Sheldrick, 2008)'
_diffrn_ambient_temperature 293(2)
_diffrn_detector_area_resol_mean 10.0
_diffrn_measured_fraction_theta_full 0.999
_diffrn_measured_fraction_theta_max 0.949
_diffrn_measurement_device_type 'Bruker APEXII CCD'
_diffrn_measurement_method '\w scans'
_diffrn_radiation_monochromator graphite
_diffrn_radiation_source 'fine-focus sealed tube'
_diffrn_radiation_type MoK\a
_diffrn_radiation_wavelength 0.71073
_diffrn_reflns_av_R_equivalents 0.0209
_diffrn_reflns_av_sigmaI/netI 0.0168
_diffrn_reflns_limit_h_max 10
_diffrn_reflns_limit_h_min -10
_diffrn_reflns_limit_k_max 10
_diffrn_reflns_limit_k_min -11
_diffrn_reflns_limit_l_max 9
_diffrn_reflns_limit_l_min -20
_diffrn_reflns_number 9313
_diffrn_reflns_theta_full 25.00
_diffrn_reflns_theta_max 36.34
_diffrn_reflns_theta_min 3.14
_exptl_absorpt_coefficient_mu 0.133
_exptl_absorpt_correction_T_max 0.979
_exptl_absorpt_correction_T_min 0.969
_exptl_absorpt_correction_type multi-scan
_exptl_absorpt_process_details '(SADABS; Sheldrick, 1996)'
_exptl_crystal_colour colourless
_exptl_crystal_density_diffrn 1.555
_exptl_crystal_density_method 'not measured'
_exptl_crystal_description Block
_exptl_crystal_F_000 280
_exptl_crystal_size_max 0.24
_exptl_crystal_size_mid 0.22
_exptl_crystal_size_min 0.16
_refine_diff_density_max 0.363
_refine_diff_density_min -0.340
_refine_ls_extinction_method none
_refine_ls_goodness_of_fit_ref 1.088
_refine_ls_hydrogen_treatment constr
_refine_ls_matrix_type full
_refine_ls_number_parameters 82
_refine_ls_number_reflns 2606
_refine_ls_number_restraints 3
_refine_ls_restrained_S_all 1.108
_refine_ls_R_factor_all 0.0486
_refine_ls_R_factor_gt 0.0413
_refine_ls_shift/su_max_lt 0.001
_refine_ls_shift/su_mean <0.001
_refine_ls_structure_factor_coef Fsqd
_refine_ls_weighting_details 'calc w=1/[\s^2^(Fo^2^)+(0.0667P)^2^+0.0606P] where P=(Fo^2^+2Fc^2^)/3'
_refine_ls_weighting_scheme calc
_refine_ls_wR_factor_gt 0.1134
_refine_ls_wR_factor_ref 0.1191
_reflns_number_gt 2197
_reflns_number_total 2606
_reflns_threshold_expression I>2\s(I)
_cod_data_source_file lx2097.cif
_cod_data_source_block I
_cod_original_sg_symbol_H-M P21/c
_cod_database_code 2221768
_cod_database_fobs_code 2221768

loop_
_symmetry_equiv_pos_as_xyz
'x, y, z'
'-x, y+1/2, -z+1/2'
'-x, -y, -z'
'x, -y-1/2, z-1/2'

loop_
_atom_site_type_symbol
_atom_site_label
_atom_site_fract_x
_atom_site_fract_y
_atom_site_fract_z
_atom_site_U_iso_or_equiv
_atom_site_adp_type
_atom_site_calc_flag
_atom_site_refinement_flags
_atom_site_occupancy
_atom_site_disorder_assembly
_atom_site_disorder_group
N N2 0.08666(10) 0.95960(10) 0.40409(4) 0.02372(13) Uani d . 1 . .
H H2A 0.1752 0.9900 0.3562 0.028 Uiso calc R 1 . .
H H2B 0.0161 0.8502 0.3830 0.028 Uiso calc R 1 . .
C C3 -0.06294(12) 1.12524(12) 0.41301(5) 0.02590(15) Uani d . 1 . .
H H3A -0.1436 1.1441 0.3475 0.031 Uiso calc R 1 . .
H H3B 0.0132 1.2462 0.4297 0.031 Uiso calc R 1 . .
C C4 0.20790(11) 0.91851(12) 0.50401(6) 0.02572(15) Uani d . 1 . .
H H4A 0.2938 1.0320 0.5240 0.031 Uiso calc R 1 . .
H H4B 0.2992 0.8064 0.4962 0.031 Uiso calc R 1 . .
O O1 0.13426(8) 0.15896(9) 0.19612(4) 0.02683(13) Uani d D 1 . .
O O2 0.44704(10) -0.03929(12) 0.30376(4) 0.03431(16) Uani d . 1 . .
O O3 0.28309(12) 0.09059(12) 0.05073(4) 0.03678(17) Uani d D 1 . .
N N1 0.61883(11) -0.06196(13) 0.15969(5) 0.03142(17) Uani d . 1 . .
H H1A 0.7247 -0.1186 0.1917 0.038 Uiso calc R 1 . .
H H1B 0.6182 -0.0387 0.0946 0.038 Uiso calc R 1 . .
C C1 0.27471(10) 0.08954(10) 0.14582(4) 0.02114(13) Uani d D 1 . .
C C2 0.45721(11) -0.01070(11) 0.21043(5) 0.02200(14) Uani d . 1 . .

loop_
_atom_site_aniso_label
_atom_site_aniso_U_11
_atom_site_aniso_U_22
_atom_site_aniso_U_33
_atom_site_aniso_U_12
_atom_site_aniso_U_13
_atom_site_aniso_U_23
N2 0.0244(3) 0.0285(3) 0.0190(2) -0.0053(2) 0.00670(19) -0.0034(2)
C3 0.0285(3) 0.0280(3) 0.0214(3) -0.0015(3) 0.0027(2) 0.0021(2)
C4 0.0208(3) 0.0312(4) 0.0254(3) 0.0001(2) 0.0034(2) -0.0022(2)
O1 0.0230(2) 0.0337(3) 0.0242(2) 0.0066(2) 0.00426(18) 0.00091(19)
O2 0.0304(3) 0.0553(4) 0.0179(2) 0.0129(3) 0.0059(2) 0.0084(2)
O3 0.0432(4) 0.0502(4) 0.0168(2) 0.0188(3) 0.0017(2) 0.0017(2)
N1 0.0291(3) 0.0460(4) 0.0200(2) 0.0156(3) 0.0067(2) 0.0051(2)
C1 0.0232(3) 0.0222(3) 0.0181(2) 0.0024(2) 0.0014(2) 0.0006(2)
C2 0.0225(3) 0.0261(3) 0.0178(3) 0.0038(2) 0.0039(2) 0.0019(2)

loop_
_atom_type_symbol
_atom_type_description
_atom_type_scat_dispersion_real
_atom_type_scat_dispersion_imag
_atom_type_scat_source
C C 0.0033 0.0016 'International Tables Vol C Tables 4.2.6.8 and 6.1.1.4'
H H 0.0000 0.0000 'International Tables Vol C Tables 4.2.6.8 and 6.1.1.4'
N N 0.0061 0.0033 'International Tables Vol C Tables 4.2.6.8 and 6.1.1.4'
O O 0.0106 0.0060 'International Tables Vol C Tables 4.2.6.8 and 6.1.1.4'

loop_
_geom_angle_atom_site_label_1
_geom_angle_atom_site_label_2
_geom_angle_atom_site_label_3
_geom_angle_site_symmetry_1
_geom_angle_site_symmetry_3
_geom_angle
_geom_angle_publ_flag
C3 N2 C4 . . 111.75(6) ?
C3 N2 H2A . . 109.3 ?
C4 N2 H2A . . 109.3 ?
C3 N2 H2B . . 109.3 ?
C4 N2 H2B . . 109.3 ?
H2A N2 H2B . . 107.9 ?
N2 C3 C4 . 3_576 110.33(6) ?
N2 C3 H3A . . 109.6 ?
C4 C3 H3A 3_576 . 109.6 ?
N2 C3 H3B . . 109.6 ?
C4 C3 H3B 3_576 . 109.6 ?
H3A C3 H3B . . 108.1 ?
N2 C4 C3 . 3_576 110.48(6) ?
N2 C4 H4A . . 109.6 ?
C3 C4 H4A 3_576 . 109.6 ?
N2 C4 H4B . . 109.6 ?
C3 C4 H4B 3_576 . 109.6 ?
H4A C4 H4B . . 108.1 ?
C2 N1 H1A . . 120.0 ?
C2 N1 H1B . . 120.0 ?
H1A N1 H1B . . 120.0 ?
O3 C1 O1 1 . 127.54(7) ?
O3 C1 O1 . . 127.54(7) ?
O3 C1 C2 1 . 116.96(6) ?
O3 C1 C2 . . 116.96(6) ?
O1 C1 C2 . . 115.50(5) ?
O2 C2 N1 . . 123.63(7) ?
O2 C2 C1 . . 120.41(6) ?
N1 C2 C1 . . 115.96(5) ?

loop_
_geom_bond_atom_site_label_1
_geom_bond_atom_site_label_2
_geom_bond_site_symmetry_2
_geom_bond_distance
_geom_bond_publ_flag
N2 C3 . 1.4879(11) ?
N2 C4 . 1.4883(10) ?
N2 H2A . 0.9000 ?
N2 H2B . 0.9000 ?
C3 C4 3_576 1.5095(10) ?
C3 H3A . 0.9700 ?
C3 H3B . 0.9700 ?
C4 C3 3_576 1.5095(10) ?
C4 H4A . 0.9700 ?
C4 H4B . 0.9700 ?
O1 C1 . 1.2478(5) ?
O2 C2 . 1.2357(8) ?
O3 C1 . 1.2419(5) ?
N1 C2 . 1.3205(9) ?
N1 H1A . 0.8600 ?
N1 H1B . 0.8600 ?
C1 O3 1 1.2419(5) ?
C1 C2 . 1.5459(10) ?

loop_
_geom_hbond_atom_site_label_D
_geom_hbond_atom_site_label_H
_geom_hbond_atom_site_label_A
_geom_hbond_site_symmetry_A
_geom_hbond_distance_DH
_geom_hbond_distance_HA
_geom_hbond_distance_DA
_geom_hbond_angle_DHA
N1 H1A O1 2_645 0.86 2.24 3.0232(9) 151.7
N1 H1B O3 3_655 0.86 2.07 2.8622(8) 152.7
N2 H2A O1 1_565 0.90 2.37 3.0589(8) 133.2
N2 H2A O2 1_565 0.90 1.94 2.7475(9) 149.1
N2 H2B O1 2 0.90 1.87 2.7509(9) 164.1

loop_
_geom_torsion_atom_site_label_1
_geom_torsion_atom_site_label_2
_geom_torsion_atom_site_label_3
_geom_torsion_atom_site_label_4
_geom_torsion_site_symmetry_1
_geom_torsion_site_symmetry_2
_geom_torsion_site_symmetry_3
_geom_torsion_site_symmetry_4
_geom_torsion
_geom_torsion_publ_flag
C4 N2 C3 C4 . . . 3_576 -56.67(9) ?
C3 N2 C4 C3 . . . 3_576 56.75(9) ?
O3 O3 C1 O1 1 . . . 0.00(4) ?
O3 O3 C1 C2 1 . . . 0.00(4) ?
O3 C1 C2 O2 1 . . . -170.89(8) ?
O3 C1 C2 O2 . . . . -170.89(8) ?
O1 C1 C2 O2 . . . . 8.52(11) ?
O3 C1 C2 N1 1 . . . 8.95(11) ?
O3 C1 C2 N1 . . . . 8.95(11) ?
O1 C1 C2 N1 . . . . -171.64(7) ?
